data_7248521
loop_
_publ_author_name
'Thakur, Vasudha'
'Thomas, Jisha Mary'
'Adnan, Mohammad'
'Sivasankar, Chinnappan'
'Vijaya Prakash, G.'
'Thirupathi, Natesan'

_publ_section_title
;
 Syntheses, structural, photophysical and theoretical studies of
 heteroleptic cycloplatinated guanidinate(1&#x2212;) complexes bearing
 acetylacetonate and picolinate ancillary ligands
;
_journal_issue 19
_journal_name_full 'RSC Advances'
_journal_page_first 13291
_journal_page_last 13305
_journal_paper_doi 10.1039/D4RA00828F
_journal_volume 14
_journal_year 2024
_chemical_formula_moiety '2(C30 H35 N3 O2 Pt), C3.25 H4'
_chemical_formula_sum 'C63.25 H74 N6 O4 Pt2'
_chemical_formula_weight 1372.46
_space_group_crystal_system triclinic
_space_group_IT_number 2
_space_group_name_Hall '-P 1'
_space_group_name_H-M_alt 'P -1'
_atom_sites_solution_hydrogens mixed
_audit_creation_date 2024-04-04
_audit_creation_method
;
Olex2 1.5
(compiled 2024.02.16 svn.r378c4104 for OlexSys, GUI svn.r6928)
;
_audit_update_record
;
2024-04-04 deposited with the CCDC.	2024-04-15 downloaded from the CCDC.
;
_cell_angle_alpha 93.304(3)
_cell_angle_beta 98.761(3)
_cell_angle_gamma 104.327(4)
_cell_formula_units_Z 2
_cell_length_a 12.4667(5)
_cell_length_b 13.3851(7)
_cell_length_c 18.9089(6)
_cell_measurement_reflns_used 7070
_cell_measurement_temperature 293(2)
_cell_measurement_theta_max 22.3110
_cell_measurement_theta_min 3.1730
_cell_volume 3006.5(2)
_computing_cell_refinement 'CrysAlisPro 1.171.38.46 (Rigaku OD, 2015)'
_computing_data_collection 'CrysAlisPro 1.171.38.46 (Rigaku OD, 2015)'
_computing_data_reduction 'CrysAlisPro 1.171.38.46 (Rigaku OD, 2015)'
_computing_molecular_graphics 'Olex2 1.5 (Dolomanov et al., 2009)'
_computing_publication_material 'Olex2 1.5 (Dolomanov et al., 2009)'
_computing_structure_refinement 'olex2.refine 1.5 (Bourhis et al., 2015)'
_computing_structure_solution 'SHELXT 2014/5 (Sheldrick, 2014)'
_diffrn_ambient_temperature 293(2)
_diffrn_measured_fraction_theta_full 0.998
_diffrn_measured_fraction_theta_max 0.999
_diffrn_measurement_device_type 'Xcalibur, Sapphire3'
_diffrn_radiation_type MoK\a
_diffrn_radiation_wavelength 0.71073
_diffrn_reflns_av_R_equivalents 0.0972
_diffrn_reflns_av_unetI/netI 0.1309
_diffrn_reflns_Laue_measured_fraction_full 0.998
_diffrn_reflns_Laue_measured_fraction_max 0.999
_diffrn_reflns_limit_h_max 15
_diffrn_reflns_limit_h_min -15
_diffrn_reflns_limit_k_max 16
_diffrn_reflns_limit_k_min -16
_diffrn_reflns_limit_l_max 23
_diffrn_reflns_limit_l_min -23
_diffrn_reflns_number 40424
_diffrn_reflns_point_group_measured_fraction_full 0.998
_diffrn_reflns_point_group_measured_fraction_max 0.999
_diffrn_reflns_theta_full 25.242
_diffrn_reflns_theta_max 26.372
_diffrn_reflns_theta_min 3.003
_exptl_absorpt_coefficient_mu 4.698
_exptl_absorpt_correction_T_max 1.00000
_exptl_absorpt_correction_T_min 0.84266
_exptl_absorpt_correction_type multi-scan
_exptl_crystal_colour Yellow
_exptl_crystal_density_diffrn 1.516
_exptl_crystal_density_method 'not measured'
_exptl_crystal_description Block
_exptl_crystal_F_000 1367
_exptl_crystal_size_max 0.02
_exptl_crystal_size_mid 0.01
_exptl_crystal_size_min 0.01
_refine_diff_density_max 0.772
_refine_diff_density_min -0.708
_refine_diff_density_rms 0.119
_refine_ls_extinction_method none
_refine_ls_goodness_of_fit_ref 0.970
_refine_ls_hydrogen_treatment constr
_refine_ls_matrix_type full
_refine_ls_number_parameters 694
_refine_ls_number_reflns 12285
_refine_ls_number_restraints 70
_refine_ls_restrained_S_all 0.984
_refine_ls_R_factor_all 0.1412
_refine_ls_R_factor_gt 0.0672
_refine_ls_shift/su_max 0.001
_refine_ls_shift/su_mean 0.000
_refine_ls_structure_factor_coef Fsqd
_refine_ls_weighting_details 'w=1/[\s^2^(Fo^2^)+(0.0237P)^2^] where P=(Fo^2^+2Fc^2^)/3'
_refine_ls_weighting_scheme calc
_refine_ls_wR_factor_gt 0.0903
_refine_ls_wR_factor_ref 0.1135
_reflns_Friedel_coverage 0.000
_reflns_number_gt 6413
_reflns_number_total 12285
_reflns_threshold_expression 'I > 2\s(I)'
_cod_data_source_file d4ra00828f3.cif
_cod_data_source_block Complex-13
_cod_database_code 7248521
_shelx_shelxl_version_number 2016/4
_shelx_space_group_comment
;
The symmetry employed for this shelxl refinement is uniquely defined
by the following loop, which should always be used as a source of
symmetry information in preference to the above space-group names.
They are only intended as comments.
;
_shelx_estimated_absorpt_t_max 0.955
_shelx_estimated_absorpt_t_min 0.912
_olex2_refinement_description
;
1. Restrained distances
 C25-C26
 1.51 with sigma of 0.02
 C26-C27 = C26-C31 = C28-C29
 1.39 with sigma of 0.02
 C27-C28 = C29-C30 = C30-C31
 1.38 with sigma of 0.02
 C25-C27 = C25-C31
 2.52 with sigma of 0.04
 C26-C28
 2.42 with sigma of 0.04
 C26-C30
 2.41 with sigma of 0.04
 C27-C29
 2.39 with sigma of 0.04
 C28-C30 = C29-C31
 2.4 with sigma of 0.04
 C26-C27 \\sim C27-C28 \\sim C28-C29 \\sim C29-C30 \\sim C30-C31 \\sim C31-C26
 with sigma of 0.02
 C26-C30 \\sim C26-C28 \\sim C31-C29 \\sim C27-C31 \\sim C28-C30 \\sim C27-C29
 with sigma of 0.04
 C25-C31 \\sim C25-C27
 with sigma of 0.04
2. Restrained planarity
 C25, C26, C27, C28, C29, C30, C31
 with sigma of 0.1
3. Rigid bond restraints
 C7B, C7"
 with sigma for 1-2 distances of 0.01 and sigma for 1-3 distances of 0.01
 C13B, C13"
 with sigma for 1-2 distances of 0.01 and sigma for 1-3 distances of 0.01
4. Uiso/Uaniso restraints and constraints
C7B \\sim C7": within 1.7A with sigma of 0.04 and sigma for terminal atoms of
0.08 within 1.7A
C13B \\sim C13": within 1.7A with sigma of 0.04 and sigma for terminal atoms of
0.08 within 1.7A
C25 \\sim C26 \\sim C27 \\sim C28 \\sim C29 \\sim C30 \\sim C31: within 2A with
sigma of 0.04 and sigma for terminal atoms of 0.08 within 2A
5. Rigid body (RIGU) restrains
 C25, C26, C27, C28, C29, C30, C31
 with sigma for 1-2 distances of 0.004 and sigma for 1-3 distances of 0.004
6. Others
 Fixed Sof: C25(0.5) H25A(0.5) H25B(0.5) H25C(0.5) C26(0.25) C27(0.5) H27(0.5)
 C28(0.5) H28(0.5) C29(0.5) H29(0.5) C30(0.5) H30(0.5) C31(0.5) H31(0.5)
7.a Riding coordinates:
 N2A(H2A)
7.b Aromatic/amide H refined with riding coordinates:
 N3A(H3A), C3A(H3AA), C4A(H4A), C6A(H6A), C9A(H9A), C10A(H10A), C12A(H12A),
 C16A(H16A), C18A(H18A), C22A(H22A), N2B(H2B), N3B(H3B), C3B(H3BA), C4B(H4B),
 C6B(H6B), C9B(H9B), C10B(H10B), C12B(H12B), C16B(H16B), C18B(H18B), C22B(H22B),
  C27(H27), C28(H28), C29(H29), C30(H30), C31(H31)
7.c Idealised Me refined as rotating group:
 C5'(H5'A,H5'B,H5'C), C7'(H7'A,H7'B,H7'C), C11'(H11A,H11B,H11C), C13'(H13A,
 H13B,H13C), C17'(H17A,H17B,H17C), C19'(H19A,H19B,H19C), C20A(H20A,H20B,H20C),
 C24A(H24A,H24B,H24C), C5"(H5"A,H5"B,H5"C), C7"(H7"A,H7"B,H7"C), C11"(H11D,H11E,
 H11F), C13"(H13D,H13E,H13F), C17"(H17D,H17E,H17F), C19"(H19D,H19E,H19F),
 C20B(H20D,H20E,H20F), C24B(H24D,H24E,H24F), C25(H25A,H25B,H25C)
;
_olex2_submission_special_instructions 'No special instructions were received'

loop_
_space_group_symop_operation_xyz
'x, y, z'
'-x, -y, -z'

loop_
_atom_site_label
_atom_site_type_symbol
_atom_site_fract_x
_atom_site_fract_y
_atom_site_fract_z
_atom_site_U_iso_or_equiv
_atom_site_adp_type
_atom_site_occupancy
_atom_site_site_symmetry_order
_atom_site_calc_flag
_atom_site_refinement_flags_posn
_atom_site_refinement_flags_adp
_atom_site_refinement_flags_occupancy
_atom_site_disorder_assembly
_atom_site_disorder_group
Pt1A Pt 0.98922(3) 1.23070(3) 0.96887(2) 0.06283(14) Uani 1 1 d . . . . .
O1A O 1.0127(5) 1.3561(5) 1.0393(3) 0.0706(19) Uani 1 1 d . . . . .
O2A O 1.1585(5) 1.2759(6) 0.9592(3) 0.074(2) Uani 1 1 d . . . . .
N1A N 0.9732(6) 1.1071(6) 0.8999(4) 0.064(2) Uani 1 1 d . . . . .
N2A N 0.8837(6) 0.9460(7) 0.8348(4) 0.073(2) Uani 1 1 d . . . . .
H2A H 0.940816 0.922739 0.849357 0.088 Uiso 1 1 d R U . . .
N3A N 0.7882(6) 1.0253(7) 0.9043(4) 0.075(2) Uani 1 1 d . . . . .
H3A H 0.740173 0.965675 0.895849 0.090 Uiso 1 1 calc R U . . .
C1A C 0.8853(9) 1.0289(9) 0.8810(5) 0.069(3) Uani 1 1 d . . . . .
C2A C 1.0711(9) 1.0976(9) 0.8695(6) 0.072(3) Uani 1 1 d . . . . .
C3A C 1.1456(9) 1.0473(9) 0.9031(6) 0.093(4) Uani 1 1 d . . . . .
H3AA H 1.136729 1.018492 0.946081 0.112 Uiso 1 1 calc R U . . .
C4A C 1.2355(10) 1.0425(11) 0.8679(8) 0.117(5) Uani 1 1 d . . . . .
H4A H 1.286948 1.007947 0.888263 0.140 Uiso 1 1 calc R U . . .
C5A C 1.2520(10) 1.0859(10) 0.8054(8) 0.094(4) Uani 1 1 d . . . . .
C6A C 1.1776(11) 1.1376(9) 0.7737(7) 0.099(4) Uani 1 1 d . . . . .
H6A H 1.187200 1.167845 0.731232 0.119 Uiso 1 1 calc R U . . .
C7A C 1.0856(10) 1.1429(10) 0.8083(8) 0.092(4) Uani 1 1 d . . . . .
C5' C 1.3504(10) 1.0737(11) 0.7667(8) 0.179(7) Uani 1 1 d . . . . .
H5'A H 1.420725 1.110342 0.795850 0.269 Uiso 1 1 calc R U . . .
H5'B H 1.343071 1.101723 0.721096 0.269 Uiso 1 1 calc R U . . .
H5'C H 1.348142 1.001626 0.759202 0.269 Uiso 1 1 calc R U . . .
C7' C 1.0086(10) 1.1972(10) 0.7730(6) 0.128(5) Uani 1 1 d . . . . .
H7'A H 0.936763 1.149113 0.756125 0.192 Uiso 1 1 calc R U . . .
H7'B H 1.037712 1.228203 0.732989 0.192 Uiso 1 1 calc R U . . .
H7'C H 1.000171 1.250266 0.806500 0.192 Uiso 1 1 calc R U . . .
C8A C 0.7874(8) 0.8620(8) 0.8148(5) 0.061(3) Uani 1 1 d . . . . .
C9A C 0.7796(9) 0.7708(10) 0.8462(5) 0.075(3) Uani 1 1 d . . . . .
H9A H 0.839903 0.765277 0.879994 0.090 Uiso 1 1 calc R U . . .
C10A C 0.6860(9) 0.6869(8) 0.8297(5) 0.076(3) Uani 1 1 d . . . . .
H10A H 0.684395 0.626429 0.851897 0.091 Uiso 1 1 calc R U . . .
C11A C 0.5945(9) 0.6936(9) 0.7800(5) 0.071(3) Uani 1 1 d . . . . .
C12A C 0.6043(8) 0.7856(9) 0.7471(4) 0.068(3) Uani 1 1 d . . . . .
H12A H 0.544285 0.790968 0.713018 0.081 Uiso 1 1 calc R U . . .
C13A C 0.6979(9) 0.8691(8) 0.7624(5) 0.065(3) Uani 1 1 d . . . . .
C11' C 0.4895(8) 0.6044(8) 0.7619(5) 0.092(4) Uani 1 1 d . . . . .
H11A H 0.507285 0.545791 0.739369 0.137 Uiso 1 1 calc R U . . .
H11B H 0.433289 0.624828 0.729674 0.137 Uiso 1 1 calc R U . . .
H11C H 0.461472 0.585983 0.805221 0.137 Uiso 1 1 calc R U . . .
C13' C 0.7008(8) 0.9653(8) 0.7253(5) 0.090(4) Uani 1 1 d . . . . .
H13A H 0.705414 1.022085 0.759968 0.135 Uiso 1 1 calc R U . . .
H13B H 0.633744 0.954755 0.690169 0.135 Uiso 1 1 calc R U . . .
H13C H 0.765284 0.980716 0.701807 0.135 Uiso 1 1 calc R U . . .
C14A C 0.7509(8) 1.1027(8) 0.9405(5) 0.059(3) Uani 1 1 d . . . . .
C15A C 0.8258(7) 1.1918(7) 0.9738(4) 0.049(2) Uani 1 1 d . . . . .
C16A C 0.7779(8) 1.2590(8) 1.0113(4) 0.067(3) Uani 1 1 d . . . . .
H16A H 0.824913 1.321251 1.034270 0.080 Uiso 1 1 calc R U . . .
C17A C 0.6633(9) 1.2373(9) 1.0158(5) 0.065(3) Uani 1 1 d . . . . .
C18A C 0.5948(8) 1.1487(9) 0.9784(5) 0.068(3) Uani 1 1 d . . . . .
H18A H 0.517945 1.134827 0.978363 0.082 Uiso 1 1 calc R U . . .
C19A C 0.6347(8) 1.0795(10) 0.9410(5) 0.073(3) Uani 1 1 d . . . . .
C17' C 0.6199(8) 1.3106(9) 1.0601(5) 0.100(4) Uani 1 1 d . . . . .
H17A H 0.607885 1.283376 1.104982 0.150 Uiso 1 1 calc R U . . .
H17B H 0.550190 1.318174 1.034462 0.150 Uiso 1 1 calc R U . . .
H17C H 0.673845 1.376858 1.069196 0.150 Uiso 1 1 calc R U . . .
C19' C 0.5555(8) 0.9794(9) 0.8986(5) 0.102(4) Uani 1 1 d . . . . .
H19A H 0.560391 0.980540 0.848500 0.153 Uiso 1 1 calc R U . . .
H19B H 0.479614 0.975278 0.904911 0.153 Uiso 1 1 calc R U . . .
H19C H 0.577393 0.920240 0.916228 0.153 Uiso 1 1 calc R U . . .
C20A C 1.0940(8) 1.5204(8) 1.1042(4) 0.080(3) Uani 1 1 d . . . . .
H20A H 1.017089 1.522341 1.101885 0.119 Uiso 1 1 calc R U . . .
H20B H 1.137124 1.585371 1.092401 0.119 Uiso 1 1 calc R U . . .
H20C H 1.123811 1.508475 1.151881 0.119 Uiso 1 1 calc R U . . .
C21A C 1.1003(9) 1.4342(8) 1.0513(5) 0.058(3) Uani 1 1 d . . . . .
C22A C 1.1984(7) 1.4411(8) 1.0230(5) 0.064(3) Uani 1 1 d . . . . .
H22A H 1.253535 1.503508 1.033424 0.077 Uiso 1 1 calc R U . . .
C23A C 1.2218(8) 1.3629(9) 0.9805(6) 0.067(3) Uani 1 1 d . . . . .
C24A C 1.3372(8) 1.3805(9) 0.9590(6) 0.107(4) Uani 1 1 d . . . . .
H24A H 1.351925 1.314884 0.947691 0.160 Uiso 1 1 calc R U . . .
H24B H 1.393330 1.418952 0.998135 0.160 Uiso 1 1 calc R U . . .
H24C H 1.339268 1.418873 0.917646 0.160 Uiso 1 1 calc R U . . .
Pt1B Pt 0.56868(3) 0.68262(3) 0.38088(2) 0.06146(15) Uani 1 1 d . . . . .
O1B O 0.5287(5) 0.6679(5) 0.2726(3) 0.077(2) Uani 1 1 d . . . . .
O2B O 0.4182(5) 0.7215(6) 0.3886(3) 0.084(2) Uani 1 1 d . . . . .
N1B N 0.6034(6) 0.6998(6) 0.4881(3) 0.065(2) Uani 1 1 d . . . . .
N2B N 0.7206(6) 0.7357(7) 0.6011(4) 0.079(3) Uani 1 1 d . . . . .
H2B H 0.668428 0.752719 0.620073 0.095 Uiso 1 1 calc R U . . .
N3B N 0.7902(6) 0.6930(6) 0.5007(4) 0.070(3) Uani 1 1 d . . . . .
H3B H 0.852395 0.709693 0.530692 0.084 Uiso 1 1 calc R U . . .
C1B C 0.7005(8) 0.7087(8) 0.5284(5) 0.060(3) Uani 1 1 d . . . . .
C2B C 0.5137(9) 0.7120(11) 0.5270(5) 0.077(4) Uani 1 1 d . . . . .
C3B C 0.4408(8) 0.6253(10) 0.5436(5) 0.080(4) Uani 1 1 d . . . . .
H3BA H 0.448095 0.558994 0.532525 0.095 Uiso 1 1 calc R U . . .
C4B C 0.3544(10) 0.6430(12) 0.5784(6) 0.098(4) Uani 1 1 d . . . . .
H4B H 0.303258 0.586105 0.590650 0.117 Uiso 1 1 calc R U . . .
C5B C 0.3416(9) 0.7427(13) 0.5956(6) 0.088(4) Uani 1 1 d . . . . .
C6B C 0.4180(9) 0.8257(11) 0.5756(5) 0.094(4) Uani 1 1 d . . . . .
H6B H 0.411587 0.892601 0.585749 0.113 Uiso 1 1 calc R U . . .
C7B C 0.5035(8) 0.8112(11) 0.5408(5) 0.080(4) Uani 1 1 d . U . . .
C5" C 0.2485(9) 0.7537(11) 0.6362(6) 0.152(6) Uani 1 1 d . . . . .
H5"A H 0.176984 0.726460 0.605487 0.228 Uiso 1 1 calc R U . . .
H5"B H 0.257735 0.825562 0.651015 0.228 Uiso 1 1 calc R U . . .
H5"C H 0.251772 0.715957 0.677804 0.228 Uiso 1 1 calc R U . . .
C7" C 0.5797(9) 0.9033(9) 0.5203(6) 0.112(4) Uani 1 1 d . U . . .
H7"A H 0.656063 0.899906 0.533830 0.169 Uiso 1 1 calc R U . . .
H7"B H 0.569580 0.964462 0.544550 0.169 Uiso 1 1 calc R U . . .
H7"C H 0.563329 0.905685 0.469279 0.169 Uiso 1 1 calc R U . . .
C8B C 0.8240(8) 0.7372(9) 0.6475(5) 0.061(3) Uani 1 1 d . . . . .
C9B C 0.9080(9) 0.8292(9) 0.6616(5) 0.070(3) Uani 1 1 d . . . . .
H9B H 0.899180 0.886428 0.637984 0.084 Uiso 1 1 calc R U . . .
C10B C 1.0062(8) 0.8364(9) 0.7112(5) 0.074(3) Uani 1 1 d . . . . .
H10B H 1.063180 0.897673 0.719867 0.088 Uiso 1 1 calc R U . . .
C11B C 1.0169(9) 0.7530(10) 0.7463(5) 0.066(3) Uani 1 1 d . . . . .
C12B C 0.9365(9) 0.6623(9) 0.7295(5) 0.077(3) Uani 1 1 d . . . . .
H12B H 0.947517 0.604472 0.751605 0.093 Uiso 1 1 calc R U . . .
C13B C 0.8385(9) 0.6521(9) 0.6808(5) 0.066(3) Uani 1 1 d . U . . .
C11" C 1.1206(8) 0.7624(9) 0.8037(5) 0.104(4) Uani 1 1 d . . . . .
H11D H 1.184391 0.809297 0.790454 0.156 Uiso 1 1 calc R U . . .
H11E H 1.134933 0.695521 0.807601 0.156 Uiso 1 1 calc R U . . .
H11F H 1.107498 0.788325 0.849176 0.156 Uiso 1 1 calc R U . . .
C13" C 0.7506(9) 0.5516(9) 0.6641(6) 0.117(4) Uani 1 1 d . U . . .
H13D H 0.679184 0.562229 0.670612 0.176 Uiso 1 1 calc R U . . .
H13E H 0.769649 0.502727 0.695791 0.176 Uiso 1 1 calc R U . . .
H13F H 0.746303 0.525118 0.615198 0.176 Uiso 1 1 calc R U . . .
C14B C 0.7992(8) 0.6548(7) 0.4323(5) 0.057(3) Uani 1 1 d . . . . .
C15B C 0.7118(7) 0.6442(7) 0.3734(4) 0.055(2) Uani 1 1 d . . . . .
C16B C 0.7306(8) 0.6048(7) 0.3070(4) 0.060(3) Uani 1 1 d . . . . .
H16B H 0.675920 0.598444 0.266448 0.072 Uiso 1 1 calc R U . . .
C17B C 0.8283(9) 0.5749(8) 0.2999(6) 0.068(3) Uani 1 1 d . . . . .
C18B C 0.9092(8) 0.5845(8) 0.3596(6) 0.078(3) Uani 1 1 d . . . . .
H18B H 0.973670 0.563171 0.355221 0.094 Uiso 1 1 calc R U . . .
C19B C 0.8977(7) 0.6247(8) 0.4258(5) 0.062(3) Uani 1 1 d . . . . .
C17" C 0.8406(9) 0.5325(9) 0.2262(5) 0.115(4) Uani 1 1 d . . . . .
H17D H 0.795395 0.462369 0.215603 0.172 Uiso 1 1 calc R U . . .
H17E H 0.917924 0.534240 0.225805 0.172 Uiso 1 1 calc R U . . .
H17F H 0.816171 0.574181 0.190596 0.172 Uiso 1 1 calc R U . . .
C19" C 0.9909(7) 0.6380(8) 0.4899(5) 0.085(4) Uani 1 1 d . . . . .
H19D H 1.015436 0.709499 0.509117 0.127 Uiso 1 1 calc R U . . .
H19E H 1.052903 0.616777 0.475142 0.127 Uiso 1 1 calc R U . . .
H19F H 0.963499 0.596211 0.526220 0.127 Uiso 1 1 calc R U . . .
C20B C 0.4346(9) 0.6706(9) 0.1564(5) 0.103(4) Uani 1 1 d . . . . .
H20D H 0.507043 0.700580 0.144450 0.154 Uiso 1 1 calc R U . . .
H20E H 0.380741 0.703697 0.133009 0.154 Uiso 1 1 calc R U . . .
H20F H 0.411904 0.597837 0.140515 0.154 Uiso 1 1 calc R U . . .
C21B C 0.4408(9) 0.6855(8) 0.2365(5) 0.071(3) Uani 1 1 d . . . . .
C22B C 0.3567(9) 0.7174(8) 0.2644(6) 0.076(3) Uani 1 1 d . . . . .
H22B H 0.300044 0.730500 0.231150 0.091 Uiso 1 1 calc R U . . .
C23B C 0.3475(9) 0.7317(9) 0.3355(6) 0.086(4) Uani 1 1 d . . . . .
C24B C 0.2450(8) 0.7603(9) 0.3568(5) 0.109(4) Uani 1 1 d . . . . .
H24D H 0.234170 0.737319 0.402952 0.164 Uiso 1 1 calc R U . . .
H24E H 0.179760 0.727386 0.321608 0.164 Uiso 1 1 calc R U . . .
H24F H 0.256486 0.834073 0.359108 0.164 Uiso 1 1 calc R U . . .
C25 C 1.1103(14) 0.9964(18) 0.5203(11) 0.098(7) Uiso 0.5 1 d D U P A -1
H25A H 1.110415 0.929037 0.535230 0.147 Uiso 0.5 1 calc R U P A -1
H25B H 1.148957 1.048412 0.559012 0.147 Uiso 0.5 1 calc R U P A -1
H25C H 1.147727 1.007229 0.479504 0.147 Uiso 0.5 1 calc R U P A -1
C26 C 1.0051(15) 1.0024(14) 0.5024(9) 0.140(13) Uiso 0.25 1 d D U P A -1
C27 C 0.9434(16) 0.9362(14) 0.4464(8) 0.078(6) Uiso 0.5 1 d D U P A -1
H27 H 0.970353 0.885545 0.424675 0.094 Uiso 0.5 1 calc R U P A -1
C28 C 0.8412(19) 0.948(2) 0.4242(14) 0.214(15) Uiso 0.5 1 d D U P A -1
H28 H 0.796905 0.913196 0.381556 0.257 Uiso 0.5 1 calc R U P A -1
C29 C 0.8043(19) 1.014(3) 0.4666(19) 0.36(2) Uiso 0.5 1 d D U P A -1
H29 H 0.729620 1.015346 0.455503 0.428 Uiso 0.5 1 calc R U P A -1
C30 C 0.870(2) 1.076(2) 0.5241(15) 0.165(11) Uiso 0.5 1 d D U P A -1
H30 H 0.841070 1.121941 0.549674 0.197 Uiso 0.5 1 calc R U P A -1
C31 C 0.9750(17) 1.0725(14) 0.5438(9) 0.082(6) Uiso 0.5 1 d D U P A -1
H31 H 1.023511 1.114150 0.582533 0.099 Uiso 0.5 1 calc R U P A -1

loop_
_atom_site_aniso_label
_atom_site_aniso_U_11
_atom_site_aniso_U_22
_atom_site_aniso_U_33
_atom_site_aniso_U_23
_atom_site_aniso_U_13
_atom_site_aniso_U_12
Pt1A 0.0557(3) 0.0612(3) 0.0623(3) -0.0096(2) 0.00037(19) 0.0075(2)
O1A 0.068(5) 0.062(5) 0.072(4) -0.004(4) 0.002(3) 0.006(4)
O2A 0.052(4) 0.055(5) 0.103(5) -0.022(4) 0.006(4) 0.002(4)
N1A 0.049(5) 0.055(6) 0.077(5) -0.008(5) 0.012(4) -0.006(5)
N2A 0.063(6) 0.063(7) 0.081(6) -0.019(5) 0.006(4) 0.001(5)
N3A 0.069(6) 0.069(7) 0.077(6) -0.016(5) 0.020(5) -0.002(5)
C1A 0.068(8) 0.068(9) 0.072(7) -0.001(6) 0.020(6) 0.017(7)
C2A 0.065(8) 0.064(9) 0.072(8) -0.015(6) 0.015(6) -0.008(6)
C3A 0.050(7) 0.083(10) 0.140(11) -0.034(8) 0.003(7) 0.025(7)
C4A 0.069(9) 0.111(13) 0.157(13) -0.013(11) 0.006(9) 0.012(9)
C5A 0.067(9) 0.066(10) 0.144(12) -0.018(9) 0.039(9) 0.003(7)
C6A 0.090(10) 0.067(10) 0.126(11) -0.010(8) 0.013(9) 0.002(8)
C7A 0.065(8) 0.079(11) 0.129(12) -0.003(9) 0.008(8) 0.020(7)
C5' 0.113(11) 0.142(16) 0.290(19) -0.040(14) 0.116(12) 0.012(11)
C7' 0.125(12) 0.121(14) 0.133(11) 0.051(10) 0.033(9) 0.006(10)
C8A 0.068(7) 0.044(8) 0.064(7) -0.008(6) 0.015(6) 0.004(6)
C9A 0.079(8) 0.078(10) 0.065(7) 0.000(7) 0.002(6) 0.024(7)
C10A 0.106(9) 0.049(8) 0.058(7) 0.009(6) -0.002(6) 0.002(7)
C11A 0.095(9) 0.065(9) 0.041(6) -0.008(6) 0.005(6) 0.008(7)
C12A 0.073(7) 0.074(9) 0.043(6) -0.006(6) -0.007(5) 0.009(7)
C13A 0.079(8) 0.043(7) 0.060(6) -0.006(5) 0.009(6) -0.001(6)
C11' 0.090(8) 0.063(9) 0.098(8) -0.008(7) 0.003(6) -0.013(7)
C13' 0.098(9) 0.072(9) 0.094(8) 0.035(7) 0.009(6) 0.012(7)
C14A 0.053(6) 0.055(8) 0.062(6) -0.003(5) 0.006(5) 0.005(6)
C15A 0.058(6) 0.044(7) 0.042(5) 0.002(5) 0.010(4) 0.005(5)
C16A 0.078(8) 0.074(9) 0.047(6) 0.015(6) 0.004(5) 0.019(7)
C17A 0.069(8) 0.064(9) 0.055(6) 0.000(6) 0.000(5) 0.011(7)
C18A 0.051(7) 0.092(10) 0.069(7) 0.025(7) 0.022(6) 0.018(7)
C19A 0.050(7) 0.097(11) 0.058(6) -0.001(6) 0.010(5) -0.004(7)
C17' 0.096(9) 0.094(11) 0.113(9) -0.013(8) 0.027(7) 0.029(8)
C19' 0.060(7) 0.136(13) 0.099(9) -0.008(8) 0.015(6) 0.006(8)
C20A 0.109(9) 0.073(9) 0.050(6) -0.015(6) -0.006(5) 0.027(7)
C21A 0.076(7) 0.045(7) 0.048(6) 0.013(5) -0.007(5) 0.017(6)
C22A 0.051(6) 0.058(8) 0.062(6) -0.004(6) -0.005(5) -0.015(5)
C23A 0.055(7) 0.058(9) 0.079(8) 0.005(6) -0.001(6) 0.006(6)
C24A 0.070(8) 0.092(11) 0.148(11) -0.009(9) 0.017(7) 0.006(8)
Pt1B 0.0614(3) 0.0746(4) 0.0456(2) 0.0079(2) 0.00317(18) 0.0156(2)
O1B 0.087(5) 0.098(6) 0.042(4) 0.006(4) -0.008(3) 0.028(5)
O2B 0.072(5) 0.129(7) 0.055(4) 0.011(4) 0.003(3) 0.035(5)
N1B 0.067(6) 0.090(7) 0.041(4) 0.013(4) 0.006(4) 0.030(5)
N2B 0.067(6) 0.140(9) 0.039(5) -0.004(5) 0.002(4) 0.050(6)
N3B 0.055(5) 0.110(8) 0.049(5) 0.005(5) 0.002(4) 0.031(5)
C1B 0.060(7) 0.077(8) 0.044(6) 0.011(5) 0.008(5) 0.019(6)
C2B 0.080(9) 0.115(12) 0.052(6) 0.029(7) 0.009(6) 0.051(9)
C3B 0.065(7) 0.120(12) 0.048(6) 0.019(7) 0.013(5) 0.010(8)
C4B 0.070(9) 0.133(14) 0.068(8) 0.017(9) 0.001(6) -0.011(9)
C5B 0.051(7) 0.159(16) 0.056(7) 0.006(9) 0.006(5) 0.034(9)
C6B 0.058(7) 0.172(15) 0.064(7) 0.013(8) 0.000(6) 0.058(9)
C7B 0.052(7) 0.120(12) 0.078(8) 0.042(8) 0.017(6) 0.029(7)
C5" 0.112(11) 0.26(2) 0.098(10) -0.026(11) 0.033(8) 0.073(12)
C7" 0.115(10) 0.107(11) 0.120(10) 0.029(9) 0.026(8) 0.030(8)
C8B 0.062(7) 0.074(9) 0.047(6) 0.010(6) 0.008(5) 0.018(7)
C9B 0.098(9) 0.065(9) 0.057(6) 0.022(6) 0.022(6) 0.031(7)
C10B 0.065(7) 0.089(10) 0.061(7) 0.006(6) 0.010(5) 0.010(7)
C11B 0.078(8) 0.069(9) 0.051(6) 0.005(6) 0.010(6) 0.023(7)
C12B 0.097(9) 0.078(10) 0.063(7) 0.028(7) 0.001(6) 0.034(8)
C13B 0.075(8) 0.055(8) 0.059(6) -0.003(6) 0.005(5) 0.007(6)
C11" 0.084(8) 0.151(13) 0.074(7) 0.009(8) -0.022(6) 0.045(8)
C13" 0.122(11) 0.079(10) 0.123(10) 0.005(8) -0.009(8) -0.005(7)
C14B 0.079(7) 0.049(7) 0.045(6) -0.001(5) 0.018(5) 0.014(6)
C15B 0.059(6) 0.045(7) 0.044(5) -0.014(5) 0.004(5) -0.010(5)
C16B 0.075(7) 0.044(7) 0.046(6) -0.010(5) 0.000(5) -0.006(5)
C17B 0.067(7) 0.062(8) 0.076(8) 0.002(6) 0.024(6) 0.013(6)
C18B 0.061(7) 0.093(10) 0.090(8) 0.002(7) 0.027(6) 0.030(7)
C19B 0.044(6) 0.067(8) 0.078(7) 0.010(6) 0.008(5) 0.019(6)
C17" 0.121(10) 0.124(12) 0.094(8) -0.041(8) 0.042(7) 0.019(9)
C19" 0.060(7) 0.113(11) 0.088(7) 0.004(7) 0.013(6) 0.035(7)
C20B 0.132(10) 0.115(12) 0.051(7) -0.005(7) -0.001(6) 0.028(9)
C21B 0.087(8) 0.065(8) 0.052(7) 0.007(6) 0.003(6) 0.008(7)
C22B 0.083(8) 0.071(9) 0.066(7) 0.021(6) -0.014(6) 0.018(7)
C23B 0.091(9) 0.104(11) 0.058(7) 0.019(7) -0.005(6) 0.022(8)
C24B 0.084(9) 0.143(14) 0.108(9) 0.006(9) -0.006(7) 0.058(9)

loop_
_atom_type_symbol
_atom_type_description
_atom_type_scat_dispersion_real
_atom_type_scat_dispersion_imag
_atom_type_scat_source
C C 0.0033 0.0016 'International Tables Vol C Tables 4.2.6.8 and 6.1.1.4'
H H 0.0000 0.0000 'International Tables Vol C Tables 4.2.6.8 and 6.1.1.4'
N N 0.0061 0.0033 'International Tables Vol C Tables 4.2.6.8 and 6.1.1.4'
O O 0.0106 0.0060 'International Tables Vol C Tables 4.2.6.8 and 6.1.1.4'
Pt Pt -1.7033 8.3905 'International Tables Vol C Tables 4.2.6.8 and 6.1.1.4'

loop_
_geom_angle_atom_site_label_1
_geom_angle_atom_site_label_2
_geom_angle_atom_site_label_3
_geom_angle
_geom_angle_site_symmetry_1
_geom_angle_site_symmetry_3
_geom_angle_publ_flag
O1A Pt1A O2A 89.7(3) . . ?
N1A Pt1A O1A 177.5(3) . . ?
N1A Pt1A O2A 87.9(3) . . ?
C15A Pt1A O1A 90.3(3) . . ?
C15A Pt1A O2A 177.0(3) . . ?
C15A Pt1A N1A 92.1(4) . . ?
C21A O1A Pt1A 125.5(6) . . ?
C23A O2A Pt1A 124.4(7) . . ?
C1A N1A Pt1A 127.3(7) . . ?
C1A N1A C2A 114.5(9) . . ?
C2A N1A Pt1A 118.2(6) . . ?
C1A N2A H2A 109.0 . . ?
C1A N2A C8A 122.0(8) . . ?
C8A N2A H2A 109.3 . . ?
C1A N3A H3A 114.4 . . ?
C1A N3A C14A 131.1(10) . . ?
C14A N3A H3A 114.4 . . ?
N1A C1A N2A 122.9(9) . . ?
N1A C1A N3A 122.1(10) . . ?
N3A C1A N2A 115.0(10) . . ?
C3A C2A N1A 120.9(10) . . ?
C7A C2A N1A 116.4(11) . . ?
C7A C2A C3A 122.6(11) . . ?
C2A C3A H3AA 122.3 . . ?
C2A C3A C4A 115.4(12) . . ?
C4A C3A H3AA 122.3 . . ?
C3A C4A H4A 118.2 . . ?
C5A C4A C3A 123.7(13) . . ?
C5A C4A H4A 118.2 . . ?
C4A C5A C6A 119.8(12) . . ?
C4A C5A C5' 121.5(14) . . ?
C6A C5A C5' 118.6(14) . . ?
C5A C6A H6A 121.3 . . ?
C5A C6A C7A 117.4(12) . . ?
C7A C6A H6A 121.3 . . ?
C2A C7A C6A 121.1(11) . . ?
C2A C7A C7' 123.1(12) . . ?
C6A C7A C7' 115.8(13) . . ?
C5A C5' H5'A 109.5 . . ?
C5A C5' H5'B 109.5 . . ?
C5A C5' H5'C 109.5 . . ?
H5'A C5' H5'B 109.5 . . ?
H5'A C5' H5'C 109.5 . . ?
H5'B C5' H5'C 109.5 . . ?
C7A C7' H7'A 109.5 . . ?
C7A C7' H7'B 109.5 . . ?
C7A C7' H7'C 109.5 . . ?
H7'A C7' H7'B 109.5 . . ?
H7'A C7' H7'C 109.5 . . ?
H7'B C7' H7'C 109.5 . . ?
C9A C8A N2A 120.6(10) . . ?
C9A C8A C13A 118.4(10) . . ?
C13A C8A N2A 121.0(10) . . ?
C8A C9A H9A 118.5 . . ?
C8A C9A C10A 122.9(10) . . ?
C10A C9A H9A 118.5 . . ?
C9A C10A H10A 120.2 . . ?
C9A C10A C11A 119.6(10) . . ?
C11A C10A H10A 120.2 . . ?
C10A C11A C12A 117.0(10) . . ?
C10A C11A C11' 121.1(10) . . ?
C12A C11A C11' 121.9(10) . . ?
C11A C12A H12A 118.1 . . ?
C13A C12A C11A 123.8(10) . . ?
C13A C12A H12A 118.1 . . ?
C8A C13A C13' 121.5(10) . . ?
C12A C13A C8A 118.2(9) . . ?
C12A C13A C13' 120.3(10) . . ?
C11A C11' H11A 109.5 . . ?
C11A C11' H11B 109.5 . . ?
C11A C11' H11C 109.5 . . ?
H11A C11' H11B 109.5 . . ?
H11A C11' H11C 109.5 . . ?
H11B C11' H11C 109.5 . . ?
C13A C13' H13A 109.5 . . ?
C13A C13' H13B 109.5 . . ?
C13A C13' H13C 109.5 . . ?
H13A C13' H13B 109.5 . . ?
H13A C13' H13C 109.5 . . ?
H13B C13' H13C 109.5 . . ?
C15A C14A N3A 120.7(9) . . ?
C15A C14A C19A 123.8(10) . . ?
C19A C14A N3A 115.4(10) . . ?
C14A C15A Pt1A 124.6(7) . . ?
C14A C15A C16A 114.6(9) . . ?
C16A C15A Pt1A 120.7(8) . . ?
C15A C16A H16A 118.2 . . ?
C17A C16A C15A 123.6(10) . . ?
C17A C16A H16A 118.2 . . ?
C16A C17A C17' 120.3(10) . . ?
C18A C17A C16A 117.3(10) . . ?
C18A C17A C17' 122.4(10) . . ?
C17A C18A H18A 118.7 . . ?
C17A C18A C19A 122.6(10) . . ?
C19A C18A H18A 118.7 . . ?
C14A C19A C19' 120.2(10) . . ?
C18A C19A C14A 117.9(10) . . ?
C18A C19A C19' 121.8(10) . . ?
C17A C17' H17A 109.5 . . ?
C17A C17' H17B 109.5 . . ?
C17A C17' H17C 109.5 . . ?
H17A C17' H17B 109.5 . . ?
H17A C17' H17C 109.5 . . ?
H17B C17' H17C 109.5 . . ?
C19A C19' H19A 109.5 . . ?
C19A C19' H19B 109.5 . . ?
C19A C19' H19C 109.5 . . ?
H19A C19' H19B 109.5 . . ?
H19A C19' H19C 109.5 . . ?
H19B C19' H19C 109.5 . . ?
H20A C20A H20B 109.5 . . ?
H20A C20A H20C 109.5 . . ?
H20B C20A H20C 109.5 . . ?
C21A C20A H20A 109.5 . . ?
C21A C20A H20B 109.5 . . ?
C21A C20A H20C 109.5 . . ?
O1A C21A C20A 114.8(9) . . ?
O1A C21A C22A 125.6(10) . . ?
C22A C21A C20A 119.5(10) . . ?
C21A C22A H22A 117.0 . . ?
C21A C22A C23A 126.1(10) . . ?
C23A C22A H22A 117.0 . . ?
O2A C23A C22A 126.7(10) . . ?
O2A C23A C24A 114.0(10) . . ?
C22A C23A C24A 119.2(10) . . ?
C23A C24A H24A 109.5 . . ?
C23A C24A H24B 109.5 . . ?
C23A C24A H24C 109.5 . . ?
H24A C24A H24B 109.5 . . ?
H24A C24A H24C 109.5 . . ?
H24B C24A H24C 109.5 . . ?
O1B Pt1B O2B 90.0(2) . . ?
N1B Pt1B O1B 177.8(3) . . ?
N1B Pt1B O2B 87.8(3) . . ?
N1B Pt1B C15B 92.3(3) . . ?
C15B Pt1B O1B 89.9(3) . . ?
C15B Pt1B O2B 179.5(3) . . ?
C21B O1B Pt1B 125.4(6) . . ?
C23B O2B Pt1B 125.0(7) . . ?
C1B N1B Pt1B 127.0(6) . . ?
C1B N1B C2B 115.0(7) . . ?
C2B N1B Pt1B 117.8(6) . . ?
C1B N2B H2B 118.1 . . ?
C1B N2B C8B 123.9(7) . . ?
C8B N2B H2B 118.1 . . ?
C1B N3B H3B 114.2 . . ?
C1B N3B C14B 131.5(8) . . ?
C14B N3B H3B 114.2 . . ?
N1B C1B N2B 122.9(8) . . ?
N1B C1B N3B 122.0(8) . . ?
N3B C1B N2B 115.1(8) . . ?
C3B C2B N1B 119.1(12) . . ?
C3B C2B C7B 123.6(11) . . ?
C7B C2B N1B 117.2(11) . . ?
C2B C3B H3BA 122.1 . . ?
C2B C3B C4B 115.8(12) . . ?
C4B C3B H3BA 122.1 . . ?
C3B C4B H4B 118.4 . . ?
C3B C4B C5B 123.1(12) . . ?
C5B C4B H4B 118.4 . . ?
C4B C5B C5" 119.0(14) . . ?
C6B C5B C4B 117.1(11) . . ?
C6B C5B C5" 123.9(14) . . ?
C5B C6B H6B 119.3 . . ?
C7B C6B C5B 121.3(13) . . ?
C7B C6B H6B 119.3 . . ?
C2B C7B C6B 119.1(12) . . ?
C2B C7B C7" 123.1(11) . . ?
C6B C7B C7" 117.8(13) . . ?
C5B C5" H5"A 109.5 . . ?
C5B C5" H5"B 109.5 . . ?
C5B C5" H5"C 109.5 . . ?
H5"A C5" H5"B 109.5 . . ?
H5"A C5" H5"C 109.5 . . ?
H5"B C5" H5"C 109.5 . . ?
C7B C7" H7"A 109.5 . . ?
C7B C7" H7"B 109.5 . . ?
C7B C7" H7"C 109.5 . . ?
H7"A C7" H7"B 109.5 . . ?
H7"A C7" H7"C 109.5 . . ?
H7"B C7" H7"C 109.5 . . ?
C9B C8B N2B 118.6(10) . . ?
C13B C8B N2B 121.7(11) . . ?
C13B C8B C9B 119.7(9) . . ?
C8B C9B H9B 119.8 . . ?
C8B C9B C10B 120.4(9) . . ?
C10B C9B H9B 119.8 . . ?
C9B C10B H10B 120.4 . . ?
C11B C10B C9B 119.1(11) . . ?
C11B C10B H10B 120.4 . . ?
C10B C11B C11" 119.4(11) . . ?
C12B C11B C10B 119.6(10) . . ?
C12B C11B C11" 121.0(10) . . ?
C11B C12B H12B 118.6 . . ?
C11B C12B C13B 122.8(10) . . ?
C13B C12B H12B 118.6 . . ?
C8B C13B C12B 118.2(10) . . ?
C8B C13B C13" 120.2(10) . . ?
C12B C13B C13" 121.6(10) . . ?
C11B C11" H11D 109.5 . . ?
C11B C11" H11E 109.5 . . ?
C11B C11" H11F 109.5 . . ?
H11D C11" H11E 109.5 . . ?
H11D C11" H11F 109.5 . . ?
H11E C11" H11F 109.5 . . ?
C13B C13" H13D 109.5 . . ?
C13B C13" H13E 109.5 . . ?
C13B C13" H13F 109.5 . . ?
H13D C13" H13E 109.5 . . ?
H13D C13" H13F 109.5 . . ?
H13E C13" H13F 109.5 . . ?
N3B C14B C15B 121.2(8) . . ?
N3B C14B C19B 116.7(8) . . ?
C19B C14B C15B 122.1(9) . . ?
C14B C15B Pt1B 123.3(6) . . ?
C16B C15B Pt1B 120.7(7) . . ?
C16B C15B C14B 116.0(8) . . ?
C15B C16B H16B 118.8 . . ?
C17B C16B C15B 122.4(9) . . ?
C17B C16B H16B 118.8 . . ?
C16B C17B C17" 118.5(9) . . ?
C18B C17B C16B 118.9(9) . . ?
C18B C17B C17" 122.6(10) . . ?
C17B C18B H18B 119.1 . . ?
C17B C18B C19B 121.9(9) . . ?
C19B C18B H18B 119.1 . . ?
C14B C19B C19" 120.9(9) . . ?
C18B C19B C14B 118.7(9) . . ?
C18B C19B C19" 120.3(8) . . ?
C17B C17" H17D 109.5 . . ?
C17B C17" H17E 109.5 . . ?
C17B C17" H17F 109.5 . . ?
H17D C17" H17E 109.5 . . ?
H17D C17" H17F 109.5 . . ?
H17E C17" H17F 109.5 . . ?
C19B C19" H19D 109.5 . . ?
C19B C19" H19E 109.5 . . ?
C19B C19" H19F 109.5 . . ?
H19D C19" H19E 109.5 . . ?
H19D C19" H19F 109.5 . . ?
H19E C19" H19F 109.5 . . ?
H20D C20B H20E 109.5 . . ?
H20D C20B H20F 109.5 . . ?
H20E C20B H20F 109.5 . . ?
C21B C20B H20D 109.5 . . ?
C21B C20B H20E 109.5 . . ?
C21B C20B H20F 109.5 . . ?
O1B C21B C20B 113.7(9) . . ?
O1B C21B C22B 126.4(9) . . ?
C22B C21B C20B 119.9(10) . . ?
C21B C22B H22B 116.2 . . ?
C23B C22B C21B 127.5(10) . . ?
C23B C22B H22B 116.2 . . ?
O2B C23B C22B 125.5(11) . . ?
O2B C23B C24B 113.9(9) . . ?
C22B C23B C24B 120.6(10) . . ?
C23B C24B H24D 109.5 . . ?
C23B C24B H24E 109.5 . . ?
C23B C24B H24F 109.5 . . ?
H24D C24B H24E 109.5 . . ?
H24D C24B H24F 109.5 . . ?
H24E C24B H24F 109.5 . . ?
H25A C25 H25B 109.5 . . ?
H25A C25 H25C 109.5 . . ?
H25B C25 H25C 109.5 . . ?
C26 C25 H25A 109.5 . . ?
C26 C25 H25B 109.5 . . ?
C26 C25 H25C 109.5 . . ?
C25 C26 C27 115.2(14) . . ?
C25 C26 C31 115.4(14) . . ?
C27 C26 C31 129.3(14) . . ?
C26 C27 H27 122.2 . . ?
C28 C27 C26 115.5(13) . . ?
C28 C27 H27 122.2 . . ?
C27 C28 H28 121.5 . . ?
C27 C28 C29 116.9(14) . . ?
C29 C28 H28 121.5 . . ?
C28 C29 H29 118.0 . . ?
C30 C29 C28 124.0(15) . . ?
C30 C29 H29 118.0 . . ?
C29 C30 H30 120.0 . . ?
C31 C30 C29 119.9(14) . . ?
C31 C30 H30 120.0 . . ?
C26 C31 H31 123.2 . . ?
C30 C31 C26 113.6(13) . . ?
C30 C31 H31 123.2 . . ?

loop_
_geom_bond_atom_site_label_1
_geom_bond_atom_site_label_2
_geom_bond_distance
_geom_bond_site_symmetry_2
_geom_bond_publ_flag
Pt1A O1A 2.015(7) . ?
Pt1A O2A 2.086(6) . ?
Pt1A N1A 1.996(8) . ?
Pt1A C15A 1.992(8) . ?
O1A C21A 1.291(10) . ?
O2A C23A 1.239(11) . ?
N1A C1A 1.302(12) . ?
N1A C2A 1.455(11) . ?
N2A H2A 0.8597 . ?
N2A C1A 1.367(12) . ?
N2A C8A 1.412(11) . ?
N3A H3A 0.8600 . ?
N3A C1A 1.340(10) . ?
N3A C14A 1.418(11) . ?
C2A C3A 1.378(13) . ?
C2A C7A 1.352(13) . ?
C3A H3AA 0.9300 . ?
C3A C4A 1.400(13) . ?
C4A H4A 0.9300 . ?
C4A C5A 1.369(15) . ?
C5A C6A 1.377(14) . ?
C5A C5' 1.557(13) . ?
C6A H6A 0.9300 . ?
C6A C7A 1.418(14) . ?
C7A C7' 1.450(13) . ?
C5' H5'A 0.9600 . ?
C5' H5'B 0.9600 . ?
C5' H5'C 0.9600 . ?
C7' H7'A 0.9600 . ?
C7' H7'B 0.9600 . ?
C7' H7'C 0.9600 . ?
C8A C9A 1.376(12) . ?
C8A C13A 1.401(12) . ?
C9A H9A 0.9300 . ?
C9A C10A 1.387(12) . ?
C10A H10A 0.9300 . ?
C10A C11A 1.388(12) . ?
C11A C12A 1.398(12) . ?
C11A C11' 1.517(12) . ?
C12A H12A 0.9300 . ?
C12A C13A 1.381(12) . ?
C13A C13' 1.498(12) . ?
C11' H11A 0.9600 . ?
C11' H11B 0.9600 . ?
C11' H11C 0.9600 . ?
C13' H13A 0.9600 . ?
C13' H13B 0.9600 . ?
C13' H13C 0.9600 . ?
C14A C15A 1.369(12) . ?
C14A C19A 1.406(11) . ?
C15A C16A 1.411(11) . ?
C16A H16A 0.9300 . ?
C16A C17A 1.403(11) . ?
C17A C18A 1.361(13) . ?
C17A C17' 1.505(12) . ?
C18A H18A 0.9300 . ?
C18A C19A 1.366(13) . ?
C19A C19' 1.546(14) . ?
C17' H17A 0.9600 . ?
C17' H17B 0.9600 . ?
C17' H17C 0.9600 . ?
C19' H19A 0.9600 . ?
C19' H19B 0.9600 . ?
C19' H19C 0.9600 . ?
C20A H20A 0.9600 . ?
C20A H20B 0.9600 . ?
C20A H20C 0.9600 . ?
C20A C21A 1.508(12) . ?
C21A C22A 1.393(11) . ?
C22A H22A 0.9300 . ?
C22A C23A 1.397(12) . ?
C23A C24A 1.520(12) . ?
C24A H24A 0.9600 . ?
C24A H24B 0.9600 . ?
C24A H24C 0.9600 . ?
Pt1B O1B 2.019(5) . ?
Pt1B O2B 2.089(6) . ?
Pt1B N1B 1.995(6) . ?
Pt1B C15B 1.998(9) . ?
O1B C21B 1.281(10) . ?
O2B C23B 1.268(10) . ?
N1B C1B 1.304(9) . ?
N1B C2B 1.464(11) . ?
N2B H2B 0.8600 . ?
N2B C1B 1.369(9) . ?
N2B C8B 1.440(10) . ?
N3B H3B 0.8600 . ?
N3B C1B 1.360(9) . ?
N3B C14B 1.395(9) . ?
C2B C3B 1.371(14) . ?
C2B C7B 1.378(15) . ?
C3B H3BA 0.9300 . ?
C3B C4B 1.404(13) . ?
C4B H4B 0.9300 . ?
C4B C5B 1.409(15) . ?
C5B C6B 1.386(15) . ?
C5B C5" 1.517(12) . ?
C6B H6B 0.9300 . ?
C6B C7B 1.381(12) . ?
C7B C7" 1.470(14) . ?
C5" H5"A 0.9600 . ?
C5" H5"B 0.9600 . ?
C5" H5"C 0.9600 . ?
C7" H7"A 0.9600 . ?
C7" H7"B 0.9600 . ?
C7" H7"C 0.9600 . ?
C8B C9B 1.387(13) . ?
C8B C13B 1.370(12) . ?
C9B H9B 0.9300 . ?
C9B C10B 1.403(11) . ?
C10B H10B 0.9300 . ?
C10B C11B 1.356(12) . ?
C11B C12B 1.355(13) . ?
C11B C11" 1.531(11) . ?
C12B H12B 0.9300 . ?
C12B C13B 1.385(12) . ?
C13B C13" 1.492(13) . ?
C11" H11D 0.9600 . ?
C11" H11E 0.9600 . ?
C11" H11F 0.9600 . ?
C13" H13D 0.9600 . ?
C13" H13E 0.9600 . ?
C13" H13F 0.9600 . ?
C14B C15B 1.408(11) . ?
C14B C19B 1.404(11) . ?
C15B C16B 1.408(10) . ?
C16B H16B 0.9300 . ?
C16B C17B 1.396(11) . ?
C17B C18B 1.371(12) . ?
C17B C17" 1.518(12) . ?
C18B H18B 0.9300 . ?
C18B C19B 1.376(12) . ?
C19B C19" 1.515(11) . ?
C17" H17D 0.9600 . ?
C17" H17E 0.9600 . ?
C17" H17F 0.9600 . ?
C19" H19D 0.9600 . ?
C19" H19E 0.9600 . ?
C19" H19F 0.9600 . ?
C20B H20D 0.9600 . ?
C20B H20E 0.9600 . ?
C20B H20F 0.9600 . ?
C20B C21B 1.504(11) . ?
C21B C22B 1.386(12) . ?
C22B H22B 0.9300 . ?
C22B C23B 1.374(12) . ?
C23B C24B 1.523(12) . ?
C24B H24D 0.9600 . ?
C24B H24E 0.9600 . ?
C24B H24F 0.9600 . ?
C25 H25A 0.9600 . ?
C25 H25B 0.9600 . ?
C25 H25C 0.9600 . ?
C25 C26 1.328(16) . ?
C26 C27 1.343(11) . ?
C26 C31 1.346(11) . ?
C27 H27 0.9300 . ?
C27 C28 1.331(11) . ?
C28 H28 0.9300 . ?
C28 C29 1.361(12) . ?
C29 H29 0.9300 . ?
C29 C30 1.358(12) . ?
C30 H30 0.9300 . ?
C30 C31 1.319(11) . ?
C31 H31 0.9300 . ?

loop_
_geom_torsion_atom_site_label_1
_geom_torsion_atom_site_label_2
_geom_torsion_atom_site_label_3
_geom_torsion_atom_site_label_4
_geom_torsion
_geom_torsion_site_symmetry_1
_geom_torsion_site_symmetry_2
_geom_torsion_site_symmetry_3
_geom_torsion_site_symmetry_4
_geom_torsion_publ_flag
Pt1A O1A C21A C20A 177.1(5) . . . . ?
Pt1A O1A C21A C22A -6.7(12) . . . . ?
Pt1A O2A C23A C22A 9.6(15) . . . . ?
Pt1A O2A C23A C24A -173.0(6) . . . . ?
Pt1A N1A C1A N2A -177.9(6) . . . . ?
Pt1A N1A C1A N3A 3.9(14) . . . . ?
Pt1A N1A C2A C3A 89.8(11) . . . . ?
Pt1A N1A C2A C7A -88.5(10) . . . . ?
Pt1A C15A C16A C17A 178.8(6) . . . . ?
O1A C21A C22A C23A -4.0(15) . . . . ?
N1A C2A C3A C4A 179.4(10) . . . . ?
N1A C2A C7A C6A -179.4(10) . . . . ?
N1A C2A C7A C7' -1.0(18) . . . . ?
N2A C8A C9A C10A 178.5(9) . . . . ?
N2A C8A C13A C12A -177.7(9) . . . . ?
N2A C8A C13A C13' 0.3(14) . . . . ?
N3A C14A C15A Pt1A 5.8(12) . . . . ?
N3A C14A C15A C16A -176.4(7) . . . . ?
N3A C14A C19A C18A 176.5(8) . . . . ?
N3A C14A C19A C19' -4.8(13) . . . . ?
C1A N1A C2A C3A -86.7(12) . . . . ?
C1A N1A C2A C7A 95.1(12) . . . . ?
C1A N2A C8A C9A -101.0(12) . . . . ?
C1A N2A C8A C13A 79.4(12) . . . . ?
C1A N3A C14A C15A -17.0(15) . . . . ?
C1A N3A C14A C19A 164.7(9) . . . . ?
C2A N1A C1A N2A -1.8(14) . . . . ?
C2A N1A C1A N3A 180.0(9) . . . . ?
C2A C3A C4A C5A 1.3(19) . . . . ?
C3A C2A C7A C6A 2.4(19) . . . . ?
C3A C2A C7A C7' -179.2(11) . . . . ?
C3A C4A C5A C6A 0(2) . . . . ?
C3A C4A C5A C5' -177.1(11) . . . . ?
C4A C5A C6A C7A -0.2(19) . . . . ?
C5A C6A C7A C2A -0.9(19) . . . . ?
C5A C6A C7A C7' -179.5(11) . . . . ?
C7A C2A C3A C4A -2.5(17) . . . . ?
C5' C5A C6A C7A 176.9(11) . . . . ?
C8A N2A C1A N1A -179.8(9) . . . . ?
C8A N2A C1A N3A -1.5(14) . . . . ?
C8A C9A C10A C11A -0.6(16) . . . . ?
C9A C8A C13A C12A 2.7(14) . . . . ?
C9A C8A C13A C13' -179.2(9) . . . . ?
C9A C10A C11A C12A 2.0(14) . . . . ?
C9A C10A C11A C11' -178.5(9) . . . . ?
C10A C11A C12A C13A -1.1(15) . . . . ?
C11A C12A C13A C8A -1.3(15) . . . . ?
C11A C12A C13A C13' -179.3(9) . . . . ?
C13A C8A C9A C10A -1.9(15) . . . . ?
C11' C11A C12A C13A 179.4(9) . . . . ?
C14A N3A C1A N1A 11.8(16) . . . . ?
C14A N3A C1A N2A -166.6(9) . . . . ?
C14A C15A C16A C17A 1.0(12) . . . . ?
C15A C14A C19A C18A -1.8(15) . . . . ?
C15A C14A C19A C19' 176.9(9) . . . . ?
C15A C16A C17A C18A -3.7(13) . . . . ?
C15A C16A C17A C17' 176.7(8) . . . . ?
C16A C17A C18A C19A 3.7(15) . . . . ?
C17A C18A C19A C14A -1.2(15) . . . . ?
C17A C18A C19A C19' -179.8(9) . . . . ?
C19A C14A C15A Pt1A -175.9(7) . . . . ?
C19A C14A C15A C16A 1.8(13) . . . . ?
C17' C17A C18A C19A -176.7(9) . . . . ?
C20A C21A C22A C23A 172.0(8) . . . . ?
C21A C22A C23A O2A 2.2(16) . . . . ?
C21A C22A C23A C24A -175.1(9) . . . . ?
Pt1B O1B C21B C20B 178.6(6) . . . . ?
Pt1B O1B C21B C22B -0.3(16) . . . . ?
Pt1B O2B C23B C22B 1.2(17) . . . . ?
Pt1B O2B C23B C24B 179.9(7) . . . . ?
Pt1B N1B C1B N2B 169.9(7) . . . . ?
Pt1B N1B C1B N3B -9.1(14) . . . . ?
Pt1B N1B C2B C3B 87.9(9) . . . . ?
Pt1B N1B C2B C7B -87.9(11) . . . . ?
Pt1B C15B C16B C17B -178.5(7) . . . . ?
O1B C21B C22B C23B -3(2) . . . . ?
N1B C2B C3B C4B -177.5(8) . . . . ?
N1B C2B C7B C6B 178.2(8) . . . . ?
N1B C2B C7B C7" -2.0(16) . . . . ?
N2B C8B C9B C10B 174.7(8) . . . . ?
N2B C8B C13B C12B -174.5(8) . . . . ?
N2B C8B C13B C13" 5.8(14) . . . . ?
N3B C14B C15B Pt1B 0.4(13) . . . . ?
N3B C14B C15B C16B 180.0(8) . . . . ?
N3B C14B C19B C18B 178.6(9) . . . . ?
N3B C14B C19B C19" -2.5(14) . . . . ?
C1B N1B C2B C3B -96.6(12) . . . . ?
C1B N1B C2B C7B 87.6(11) . . . . ?
C1B N2B C8B C9B 92.6(12) . . . . ?
C1B N2B C8B C13B -90.8(12) . . . . ?
C1B N3B C14B C15B 13.2(16) . . . . ?
C1B N3B C14B C19B -164.9(10) . . . . ?
C2B N1B C1B N2B -5.1(15) . . . . ?
C2B N1B C1B N3B 175.9(10) . . . . ?
C2B C3B C4B C5B 0.1(16) . . . . ?
C3B C2B C7B C6B 2.5(17) . . . . ?
C3B C2B C7B C7" -177.7(9) . . . . ?
C3B C4B C5B C6B 1.1(17) . . . . ?
C3B C4B C5B C5" -177.3(9) . . . . ?
C4B C5B C6B C7B -0.5(16) . . . . ?
C5B C6B C7B C2B -1.2(16) . . . . ?
C5B C6B C7B C7" 179.0(9) . . . . ?
C7B C2B C3B C4B -2.0(15) . . . . ?
C5" C5B C6B C7B 177.8(10) . . . . ?
C8B N2B C1B N1B 174.4(10) . . . . ?
C8B N2B C1B N3B -6.5(15) . . . . ?
C8B C9B C10B C11B -1.3(14) . . . . ?
C9B C8B C13B C12B 2.0(14) . . . . ?
C9B C8B C13B C13" -177.8(10) . . . . ?
C9B C10B C11B C12B 4.4(15) . . . . ?
C9B C10B C11B C11" -176.4(8) . . . . ?
C10B C11B C12B C13B -4.5(16) . . . . ?
C11B C12B C13B C8B 1.2(16) . . . . ?
C11B C12B C13B C13" -179.1(10) . . . . ?
C13B C8B C9B C10B -1.9(14) . . . . ?
C11" C11B C12B C13B 176.3(9) . . . . ?
C14B N3B C1B N1B -8.7(17) . . . . ?
C14B N3B C1B N2B 172.1(9) . . . . ?
C14B C15B C16B C17B 1.8(14) . . . . ?
C15B C14B C19B C18B 0.5(15) . . . . ?
C15B C14B C19B C19" 179.4(9) . . . . ?
C15B C16B C17B C18B -0.2(15) . . . . ?
C15B C16B C17B C17" 179.5(9) . . . . ?
C16B C17B C18B C19B -1.4(16) . . . . ?
C17B C18B C19B C14B 1.3(16) . . . . ?
C17B C18B C19B C19" -177.6(10) . . . . ?
C19B C14B C15B Pt1B 178.4(7) . . . . ?
C19B C14B C15B C16B -2.0(14) . . . . ?
C17" C17B C18B C19B 178.8(10) . . . . ?
C20B C21B C22B C23B 177.9(11) . . . . ?
C21B C22B C23B O2B 3(2) . . . . ?
C21B C22B C23B C24B -175.9(11) . . . . ?
C25 C26 C27 C28 -174.3(19) . . . . ?
C25 C26 C31 C30 179.8(18) . . . . ?
C26 C27 C28 C29 -10(4) . . . . ?
C27 C26 C31 C30 -2(3) . . . . ?
C27 C28 C29 C30 9(6) . . . . ?
C28 C29 C30 C31 -3(7) . . . . ?
C29 C30 C31 C26 -1(4) . . . . ?
C31 C26 C27 C28 7(3) . . . . ?
